data_2005178
loop_
_publ_author_name
'Hoffman, D. M.'
'Rangarajan, S. P.'

_publ_section_title
;
 A Diphenylamido--Bromide Complex of Niobium:
 Dibromo[tris(diphenylamido)]niobium(V) Tetrahydrofuran Solvate
;
_journal_issue 7
_journal_name_full 'Acta Crystallographica Section C'
_journal_page_first 1616
_journal_page_last 1618
_journal_paper_doi 10.1107/S010827019600087X
_journal_volume 52
_journal_year 1996
_chemical_formula_iupac '[Nb Br2 (C12 H10 N)3] , C4 H8 O'
_chemical_formula_moiety 'Nb (C12 H10 N)3 Br2, C4 H8 O'
_chemical_formula_structural 'Nb (Br)2 (N (C6 H5)2 )3, O C4 H8'
_chemical_formula_sum 'C40 H38 Br2 N3 Nb O'
_chemical_formula_weight 829.54
_chemical_name_systematic
;
dibromo(tris(diphenylamido)niobium(V)
;
_symmetry_cell_setting hexagonal
_symmetry_space_group_name_H-M 'P 63'
_atom_type_scat_source SHELXTL-Plus
_cell_angle_alpha 90
_cell_angle_beta 90
_cell_angle_gamma 120
_cell_formula_units_Z 2
_cell_length_a 13.671(3)
_cell_length_b 13.671(3)
_cell_length_c 11.400(3)
_cell_measurement_reflns_used 38
_cell_measurement_temperature 223
_cell_measurement_theta_max 29
_cell_measurement_theta_min 15
_cell_volume 1845.2(8)
_computing_cell_refinement SHELXTL-Plus
_computing_data_collection 'SHELXTL-Plus (Sheldrick, 1987)'
_computing_data_reduction SHELXTL-Plus
_computing_molecular_graphics SHELXTL-Plus
_computing_publication_material 'local program'
_computing_structure_refinement SHELXTL-Plus
_computing_structure_solution SHELXTL-Plus
_diffrn_ambient_temperature 223
_diffrn_measurement_device 'Nicolet R3m/V diffractometer'
_diffrn_measurement_method '\w-scan technique'
_diffrn_radiation_type 'Molybdenum K\a'
_diffrn_radiation_wavelength 0.71073
_diffrn_reflns_limit_h_max 15
_diffrn_reflns_limit_h_min 0
_diffrn_reflns_limit_k_max 15
_diffrn_reflns_limit_k_min 0
_diffrn_reflns_limit_l_max 13
_diffrn_reflns_limit_l_min 0
_diffrn_reflns_number 1153
_diffrn_reflns_theta_max 25
_diffrn_standards_decay_% 0
_diffrn_standards_interval_count 100
_diffrn_standards_interval_time 120
_diffrn_standards_number 2
_exptl_absorpt_coefficient_mu 2.49
_exptl_absorpt_correction_T_max .565
_exptl_absorpt_correction_T_min .529
_exptl_absorpt_correction_type 'empirical, \y scan (SHELXTL-Plus; Sheldrick, 1987)'
_exptl_crystal_colour 'blood red'
_exptl_crystal_density_diffrn 1.49
_exptl_crystal_density_meas ?
_exptl_crystal_description 'hexagonal column'
_exptl_crystal_size_max 0.70
_exptl_crystal_size_mid 0.20
_exptl_crystal_size_min 0.20
_refine_diff_density_max 0.4
_refine_diff_density_min -0.2
_refine_ls_abs_structure_Rogers 0.93
_refine_ls_extinction_method none
_refine_ls_goodness_of_fit_obs 2.2
_refine_ls_hydrogen_treatment refU
_refine_ls_number_parameters 146
_refine_ls_number_reflns 728
_refine_ls_R_factor_obs 0.029
_refine_ls_shift/esd_max 0.3
_refine_ls_structure_factor_coef F
_refine_ls_weighting_details 'w = 1/[\s^2^(F~o~)]'
_refine_ls_weighting_scheme calc
_refine_ls_wR_factor_obs 0.026
_reflns_number_observed 728
_reflns_number_total 1153
_reflns_observed_criterion >3\s(I)
_cod_data_source_file sk1001.cif
_cod_data_source_block TOZ
_cod_depositor_comments
;
The following automatic conversions were performed:

'_exptl_crystal_density_meas' value 'not measured' was changed to '?'
- the value is perceived as not measured.

Automatic conversion script
Id: cif_fix_values 3008 2015-01-20 13:52:24Z robertas 

The following automatic conversions were performed:

'_refine_ls_weighting_scheme' value 'w = 1/[\s^2^(F~o~)]' was changed
to 'calc'. New tag '_refine_ls_weighting_details' was created. The
value of the new tag was set to 'w = 1/[\s^2^(F~o~)]'.

Automatic conversion script
Id: cif_fix_values 3143 2015-03-26 13:38:13Z robertas 
;
_cod_original_cell_volume 1845
_cod_original_formula_sum 'C40 H38 N3 O Br2 Nb'
_cod_database_code 2005178

loop_
_atom_site_aniso_label
_atom_site_aniso_U_11
_atom_site_aniso_U_22
_atom_site_aniso_U_33
_atom_site_aniso_U_12
_atom_site_aniso_U_13
_atom_site_aniso_U_23
_atom_site_aniso_type_symbol
Nb .0280(10) .0280(10) .0370(10) .0140(10) .00 .00 Nb
Br(1) .0440(10) .0440(10) .044(2) .0220(10) .00 .00 Br
Br(2) .0460(10) .0460(10) .030(2) .0230(10) .00 .00 Br
N .034(2) .038(2) .042(2) .018(2) -.003(2) .016(2) N
C(1) .049(2) .033(2) .054(2) .025(2) -.001(3) .006(3) C
C(2) .048(2) .060(2) .048(2) .026(2) -.008(2) -.006(2) C
C(3) .049(2) .079(2) .103(3) .033(2) -.016(2) .008(2) C
C(4) .041(2) .072(2) .116(3) .027(2) -.015(3) -.020(3) C
C(5) .065(2) .068(2) .103(3) .038(2) .023(2) .009(2) C
C(6) .050(2) .048(2) .074(2) .027(2) .017(2) .004(2) C
C(7) .040(2) .040(2) .053(2) .028(2) -.032(2) -.034(2) C
C(8) .047(2) .046(2) .054(2) .026(2) .010(2) .008(2) C
C(9) .059(2) .044(2) .062(2) .026(2) .011(2) .020(2) C
C(10) .054(2) .043(2) .084(2) .025(2) -.025(3) -.019(3) C
C(11) .068(2) .053(2) .064(2) .038(2) -.022(2) -.025(2) C
C(12) .048(2) .046(2) .041(2) .025(2) .003(2) .002(2) C

loop_
_atom_site_label
_atom_site_fract_x
_atom_site_fract_y
_atom_site_fract_z
_atom_site_U_iso_or_equiv
_atom_site_thermal_displace_type
_atom_site_calc_flag
_atom_site_calc_attached_atom
_atom_site_type_symbol
Nb .3333 .6667 .3000 .0310(10) Uani ? ? Nb
Br(1) .3333 .6667 .5313(4) .0440(10) Uani ? ? Br
Br(2) .3333 .6667 .0678(4) .0410(10) Uani ? ? Br
N .2776(5) .7719(5) .2986(13) .038(2) Uani ? ? N
C(1) .1609(6) .7434(6) .3056(17) .043(2) Uani ? ? C
C(2) .1195(7) .7728(8) .2048(10) .053(2) Uani ? ? C
C(3) .0077(8) .7457(9) .2038(13) .076(2) Uani ? ? C
C(4) -.0609(7) .6888(8) .2940(16) .077(2) Uani ? ? C
C(5) -.0218(9) .6582(8) .3941(12) .077(2) Uani ? ? C
C(6) .0918(7) .6856(7) .3976(11) .056(2) Uani ? ? C
C(7) .3578(6) .8932(6) .2988(15) .041(2) Uani ? ? C
C(8) .4268(7) .9438(7) .2038(10) .048(2) Uani ? ? C
C(9) .5015(8) 1.0612(7) .2073(10) .055(2) Uani ? ? C
C(10) .5072(7) 1.1226(7) .3071(17) .060(2) Uani ? ? C
C(11) .4409(8) 1.0714(8) .4010(12) .058(2) Uani ? ? C
C(12) .3642(7) .9541(7) .3979(10) .044(2) Uani ? ? C
C(13) 1.014(2) .956(2) .528(2) .102(2) Uani ? ? C
C(14) .955(2) .958(2) .3846(12) .102(2) Uani ? ? C
C(15) .893(2) .920(2) .437(2) .102(2) Uani ? ? C
C(16) .908(2) .872(2) .482(2) .102(2) Uani ? ? C
C(17) .930(3) .988(3) .529(3) .102(2) Uani ? ? C
C(18) .963(3) .895(2) .503(3) .102(2) Uani ? ? C
H(2) .1701 .8119 .1365 .069(2) Uiso calc C2 H
H(3) -0.0225 .7688 .1358 .069(2) Uiso calc C3 H
H(4) -0.1423 .6672 .2896 .069(2) Uiso calc C4 H
H(5) -0.0736 .6181 .4613 .069(2) Uiso calc C5 H
H(6) .1219 .6632 .4662 .069(2) Uiso calc C6 H
H(8) .4240 .8983 .1339 .069(2) Uiso calc C8 H
H(9) .5505 1.1006 .1381 .069(2) Uiso calc C9 H
H(10) .5612 1.2059 .3092 .069(2) Uiso calc C10 H
H(11) .4461 1.1164 .4723 .069(2) Uiso calc C11 H
H(12) .3148 .9153 .4670 .069(2) Uiso calc C12 H

loop_
_geom_angle_atom_site_label_1
_geom_angle_atom_site_label_2
_geom_angle_atom_site_label_3
_geom_angle
_geom_angle_publ_flag
Br(2) Nb N 89.5(4) yes
Nb N C(1) 126.3(4) yes
C(1) N C(7) 114.0(7) yes
N C(1) C(6) 123.3(13) no
C(1) C(2) C(3) 118.3(10) no
C(3) C(4) C(5) 122.2(10) no
C(1) C(6) C(5) 119.0(12) no
N C(7) C(12) 118.1(11) no
C(7) C(8) C(9) 118.4(10) no
C(9) C(10) C(11) 121.0(8) no
C(7) C(12) C(11) 119.5(9) no
Br(1) Nb N 90.5(4) yes
Nb N C(7) 119.5(5) yes
N C(1) C(2) 114.9(13) no
C(2) C(1) C(6) 121.7(9) no
C(2) C(3) C(4) 120.4(13) no
C(4) C(5) C(6) 118.4(11) no
N C(7) C(8) 120.4(12) no
C(8) C(7) C(12) 121.4(7) no
C(8) C(9) C(10) 120.0(9) no
C(10) C(11) C(12) 119.6(11) no

loop_
_geom_bond_atom_site_label_1
_geom_bond_atom_site_label_2
_geom_bond_distance
_geom_bond_publ_flag
Nb Br(1) 2.637(4) yes
Nb N 1.935(8) yes
N C(7) 1.461(8) yes
C(1) C(6) 1.367(19) no
C(3) C(4) 1.346(19) no
C(5) C(6) 1.404(16) no
C(7) C(12) 1.381(18) no
C(9) C(10) 1.39(2) no
C(11) C(12) 1.411(11) no
Nb Br(2) 2.647(4) yes
N C(1) 1.444(11) yes
C(1) C(2) 1.42(2) no
C(2) C(3) 1.382(15) no
C(4) C(5) 1.41(2) no
C(7) C(8) 1.373(17) no
C(8) C(9) 1.408(11) no
C(10) C(11) 1.351(19) no
